data_1512260
loop_
_publ_author_name
'Rodionova, Tatyana V.'
'Komarov, Vladislav Yu'
'Villevald, Galina V.'
'Karpova, Tamara D.'
'Kuratieva, Natalia V.'
'Manakov, Andrey Yu'

_publ_section_title
;
 Calorimetric and structural studies of tetrabutylammonium bromide ionic
 clathrate hydrates.
;
_journal_issue 36
_journal_name_full 'The journal of physical chemistry. B'
_journal_page_first 10677
_journal_page_last 10685
_journal_paper_doi 10.1021/jp406082z
_journal_volume 117
_journal_year 2013
_chemical_formula_moiety '(C16 H36 N 1+), (Br 1-) 24(H2 O)'
_chemical_formula_sum 'C16 H84 Br N O24'
_chemical_formula_weight 754.75
_chemical_melting_point ?
_chemical_name_common 'h24 TBAB clathrate hydrate'
_chemical_name_systematic
; 
 tetra-n-butylammonium bromide clathrate hydrate 
;
_space_group_IT_number 81
_symmetry_cell_setting tetragonal
_symmetry_space_group_name_Hall 'P -4'
_symmetry_space_group_name_H-M 'P -4'
_atom_sites_solution_hydrogens geom
_atom_sites_solution_primary direct
_atom_sites_solution_secondary difmap
_audit_creation_method SHELXL-97
_cell_angle_alpha 90.00
_cell_angle_beta 90.00
_cell_angle_gamma 90.00
_cell_formula_units_Z 24
_cell_length_a 23.492(3)
_cell_length_b 23.492(3)
_cell_length_c 38.021(8)
_cell_measurement_reflns_used 104787
_cell_measurement_temperature 150(2)
_cell_measurement_theta_max 25.66
_cell_volume 20983(6)
_computing_cell_refinement 'Bruker SMART'
_computing_data_collection 'Bruker SMART'
_computing_data_reduction 'Bruker SAINT'
_computing_molecular_graphics 'Bruker SHELXTL'
_computing_publication_material 'Bruker SHELXTL'
_computing_structure_refinement 'Bruker SHELXTL'
_computing_structure_solution 'Bruker SHELXTL'
_diffrn_ambient_temperature 150(2)
_diffrn_detector_area_resol_mean 25
_diffrn_measured_fraction_theta_full 0.993
_diffrn_measured_fraction_theta_max 0.993
_diffrn_measurement_device_type 'CCD area detector'
_diffrn_measurement_method 'phi scan'
_diffrn_radiation_monochromator graphite
_diffrn_radiation_source 'fine-focus sealed tube'
_diffrn_radiation_type MoK\a
_diffrn_radiation_wavelength 0.71073
_diffrn_reflns_av_R_equivalents 0.1113
_diffrn_reflns_av_sigmaI/netI 0.1020
_diffrn_reflns_limit_h_max 24
_diffrn_reflns_limit_h_min -26
_diffrn_reflns_limit_k_max 20
_diffrn_reflns_limit_k_min -26
_diffrn_reflns_limit_l_max 42
_diffrn_reflns_limit_l_min -41
_diffrn_reflns_number 89024
_diffrn_reflns_theta_full 23.67
_diffrn_reflns_theta_max 23.67
_diffrn_reflns_theta_min 2.89
_diffrn_standards_number 0
_exptl_absorpt_coefficient_mu 1.262
_exptl_absorpt_correction_T_max 0.7033
_exptl_absorpt_correction_T_min 0.7033
_exptl_absorpt_correction_type empirical
_exptl_crystal_colour colourless
_exptl_crystal_density_diffrn 1.434
_exptl_crystal_density_method 'not measured'
_exptl_crystal_description 'tetragonal prism'
_exptl_crystal_F_000 9936
_exptl_crystal_size_max 0.30
_exptl_crystal_size_mid 0.20
_exptl_crystal_size_min 0.20
_refine_diff_density_max 8.657
_refine_diff_density_min -2.108
_refine_diff_density_rms 0.420
_refine_ls_abs_structure_details 'Flack H D (1983), Acta Cryst. A39, 876-881'
_refine_ls_abs_structure_Flack 0.49(4)
_refine_ls_extinction_method none
_refine_ls_goodness_of_fit_ref 1.830
_refine_ls_hydrogen_treatment mixed
_refine_ls_matrix_type full
_refine_ls_number_parameters 640
_refine_ls_number_reflns 16067
_refine_ls_number_restraints 170
_refine_ls_restrained_S_all 1.827
_refine_ls_R_factor_all 0.2679
_refine_ls_R_factor_gt 0.1987
_refine_ls_shift/su_max 0.808
_refine_ls_shift/su_mean 0.030
_refine_ls_structure_factor_coef Fsqd
_refine_ls_weighting_details 'calc w=1/[\s^2^(Fo^2^)+(0.2000P)^2^+0.0000P] where P=(Fo^2^+2Fc^2^)/3'
_refine_ls_weighting_scheme calc
_refine_ls_wR_factor_gt 0.4307
_refine_ls_wR_factor_ref 0.4984
_reflns_number_gt 10024
_reflns_number_total 16067
_reflns_threshold_expression >2sigma(I)
_cod_data_source_file jp406082z_si_002.cif
_cod_data_source_block cx3
_cod_depositor_comments
;
The following automatic conversions were performed:
'_atom_site_symetry_multiplicity' tag replaced with
'_atom_site_symmetry_multiplicity'.

Automatic conversion script
Id: cif_correct_tags 1440 2010-10-19 06:21:57Z saulius 

The following automatic conversions were performed:

'_chemical_melting_point' value 'not measured' was changed to '?' -
the value is undefined or not given.

Automatic conversion script
Id: cif_fix_values 1891 2012-01-12 08:04:46Z andrius 
;
_cod_database_code 1512260

loop_
_symmetry_equiv_pos_as_xyz
'x, y, z'
'-x, -y, z'
'y, -x, -z'
'-y, x, -z'

loop_
_atom_site_label
_atom_site_type_symbol
_atom_site_fract_x
_atom_site_fract_y
_atom_site_fract_z
_atom_site_U_iso_or_equiv
_atom_site_adp_type
_atom_site_occupancy
_atom_site_symmetry_multiplicity
_atom_site_calc_flag
_atom_site_refinement_flags
_atom_site_disorder_assembly
_atom_site_disorder_group
N1 N 0.9456(12) 0.2938(12) 0.4144(7) 0.0269(8) Uiso 1 1 d D A -1
C111 C 0.9877(15) 0.3295(17) 0.4019(9) 0.0337(10) Uiso 1 1 d D A -1
H11A H 0.9703 0.3668 0.3965 0.040 Uiso 1 1 calc R A -1
H11B H 1.0022 0.3136 0.3796 0.040 Uiso 1 1 calc R A -1
C112 C 1.0385(15) 0.3394(17) 0.4265(9) 0.0337(10) Uiso 1 1 d D A -1
H11C H 1.0227 0.3511 0.4496 0.040 Uiso 1 1 calc R A -1
H11D H 1.0569 0.3020 0.4302 0.040 Uiso 1 1 calc R A -1
C113 C 1.0829(15) 0.3792(15) 0.4180(10) 0.0337(10) Uiso 1 1 d D A -1
H11E H 1.0805 0.3809 0.3920 0.040 Uiso 1 1 calc R A -1
H11F H 1.0664 0.4157 0.4261 0.040 Uiso 1 1 calc R A -1
C114 C 1.1359(16) 0.3868(18) 0.4234(10) 0.0404(12) Uiso 1 1 d D A -1
H11G H 1.1523 0.4082 0.4038 0.061 Uiso 1 1 calc R A -1
H11H H 1.1549 0.3498 0.4254 0.061 Uiso 1 1 calc R A -1
H11I H 1.1412 0.4083 0.4453 0.061 Uiso 1 1 calc R A -1
C121 C 0.9650(16) 0.2369(15) 0.4354(9) 0.0337(10) Uiso 1 1 d D A -1
H12A H 0.9847 0.2477 0.4574 0.040 Uiso 1 1 calc R A -1
H12B H 0.9309 0.2143 0.4417 0.040 Uiso 1 1 calc R A -1
C122 C 1.0046(17) 0.2012(15) 0.4126(10) 0.0337(10) Uiso 1 1 d D A -1
H12C H 0.9871 0.1974 0.3891 0.040 Uiso 1 1 calc R A -1
H12D H 1.0406 0.2225 0.4096 0.040 Uiso 1 1 calc R A -1
C123 C 1.0180(16) 0.1470(15) 0.4245(10) 0.0337(10) Uiso 1 1 d D A -1
H12E H 0.9825 0.1247 0.4222 0.040 Uiso 1 1 calc R A -1
H12F H 1.0248 0.1512 0.4501 0.040 Uiso 1 1 calc R A -1
C124 C 1.0625(16) 0.1102(16) 0.4121(10) 0.0404(12) Uiso 1 1 d D A -1
H12G H 1.0631 0.0753 0.4262 0.061 Uiso 1 1 calc R A -1
H12H H 1.0992 0.1297 0.4142 0.061 Uiso 1 1 calc R A -1
H12I H 1.0555 0.1005 0.3874 0.061 Uiso 1 1 calc R A -1
C131 C 0.9112(16) 0.3254(16) 0.4458(9) 0.0337(10) Uiso 1 1 d D A -1
H13A H 0.9392 0.3339 0.4646 0.040 Uiso 1 1 calc R A -1
H13B H 0.8981 0.3624 0.4364 0.040 Uiso 1 1 calc R A -1
C132 C 0.8612(16) 0.2984(17) 0.4632(9) 0.0337(10) Uiso 1 1 d D A -1
H13C H 0.8734 0.2634 0.4756 0.040 Uiso 1 1 calc R A -1
H13D H 0.8327 0.2875 0.4452 0.040 Uiso 1 1 calc R A -1
C133 C 0.8335(17) 0.3405(17) 0.4902(9) 0.0337(10) Uiso 1 1 d D A -1
H13E H 0.8633 0.3592 0.5046 0.040 Uiso 1 1 calc R A -1
H13F H 0.8116 0.3703 0.4777 0.040 Uiso 1 1 calc R A -1
C134 C 0.7939(18) 0.3051(19) 0.5137(11) 0.0404(12) Uiso 1 1 d D A -1
H13G H 0.7768 0.3297 0.5316 0.061 Uiso 1 1 calc R A -1
H13H H 0.8159 0.2749 0.5252 0.061 Uiso 1 1 calc R A -1
H13I H 0.7638 0.2881 0.4993 0.061 Uiso 1 1 calc R A -1
C141 C 0.8983(15) 0.2745(16) 0.3871(9) 0.0337(10) Uiso 1 1 d D A -1
H14A H 0.9157 0.2500 0.3688 0.040 Uiso 1 1 calc R A -1
H14B H 0.8688 0.2519 0.3994 0.040 Uiso 1 1 calc R A -1
C142 C 0.8703(16) 0.3269(16) 0.3694(9) 0.0337(10) Uiso 1 1 d D A -1
H14C H 0.8988 0.3507 0.3572 0.040 Uiso 1 1 calc R A -1
H14D H 0.8495 0.3505 0.3868 0.040 Uiso 1 1 calc R A -1
C143 C 0.8266(16) 0.2965(16) 0.3416(9) 0.0337(10) Uiso 1 1 d D A -1
H14E H 0.8475 0.2741 0.3237 0.040 Uiso 1 1 calc R A -1
H14F H 0.7990 0.2715 0.3537 0.040 Uiso 1 1 calc R A -1
C144 C 0.7987(16) 0.3455(16) 0.3260(10) 0.0404(12) Uiso 1 1 d D A -1
H14G H 0.7706 0.3326 0.3087 0.061 Uiso 1 1 calc R A -1
H14H H 0.8272 0.3694 0.3143 0.061 Uiso 1 1 calc R A -1
H14I H 0.7797 0.3675 0.3444 0.061 Uiso 1 1 calc R A -1
N2 N 0.7899(12) 0.4416(11) 0.7499(7) 0.0269(8) Uiso 1 1 d D B -2
C211 C 0.8248(16) 0.4880(15) 0.7358(9) 0.0337(10) Uiso 1 1 d D B -2
H21A H 0.8588 0.4702 0.7250 0.040 Uiso 1 1 calc R B -2
H21B H 0.8029 0.5055 0.7164 0.040 Uiso 1 1 calc R B -2
C212 C 0.8454(16) 0.5349(14) 0.7582(10) 0.0337(10) Uiso 1 1 d D B -2
H21C H 0.8728 0.5190 0.7754 0.040 Uiso 1 1 calc R B -2
H21D H 0.8127 0.5500 0.7717 0.040 Uiso 1 1 calc R B -2
C213 C 0.8743(16) 0.5851(15) 0.7393(9) 0.0337(10) Uiso 1 1 d D B -2
H21E H 0.9020 0.5695 0.7222 0.040 Uiso 1 1 calc R B -2
H21F H 0.8450 0.6060 0.7258 0.040 Uiso 1 1 calc R B -2
C214 C 0.9031(17) 0.6244(16) 0.7612(10) 0.0404(12) Uiso 1 1 d D B -2
H21G H 0.9256 0.6504 0.7466 0.061 Uiso 1 1 calc R B -2
H21H H 0.9283 0.6038 0.7772 0.061 Uiso 1 1 calc R B -2
H21I H 0.8752 0.6462 0.7748 0.061 Uiso 1 1 calc R B -2
C221 C 0.7362(15) 0.4644(16) 0.7645(9) 0.0337(10) Uiso 1 1 d D B -2
H22A H 0.7118 0.4310 0.7694 0.040 Uiso 1 1 calc R B -2
H22B H 0.7460 0.4810 0.7876 0.040 Uiso 1 1 calc R B -2
C222 C 0.7012(15) 0.5045(17) 0.7475(10) 0.0337(10) Uiso 1 1 d D B -2
H22C H 0.6928 0.4906 0.7235 0.040 Uiso 1 1 calc R B -2
H22D H 0.7226 0.5406 0.7451 0.040 Uiso 1 1 calc R B -2
C223 C 0.6449(15) 0.5168(16) 0.7662(9) 0.0337(10) Uiso 1 1 d D B -2
H22E H 0.6527 0.5388 0.7879 0.040 Uiso 1 1 calc R B -2
H22F H 0.6271 0.4804 0.7731 0.040 Uiso 1 1 calc R B -2
C224 C 0.6037(16) 0.5499(17) 0.7436(10) 0.0404(12) Uiso 1 1 d D B -2
H22G H 0.5685 0.5565 0.7567 0.061 Uiso 1 1 calc R B -2
H22H H 0.5953 0.5281 0.7222 0.061 Uiso 1 1 calc R B -2
H22I H 0.6207 0.5865 0.7371 0.061 Uiso 1 1 calc R B -2
C231 C 0.7719(15) 0.3958(15) 0.7238(9) 0.0337(10) Uiso 1 1 d D B -2
H23A H 0.7456 0.4133 0.7065 0.040 Uiso 1 1 calc R B -2
H23B H 0.7501 0.3665 0.7368 0.040 Uiso 1 1 calc R B -2
C232 C 0.8199(16) 0.3653(16) 0.7030(9) 0.0337(10) Uiso 1 1 d D B -2
H23C H 0.8484 0.3936 0.6950 0.040 Uiso 1 1 calc R B -2
H23D H 0.8394 0.3376 0.7185 0.040 Uiso 1 1 calc R B -2
C233 C 0.7960(15) 0.3353(15) 0.6721(9) 0.0337(10) Uiso 1 1 d D B -2
H23E H 0.7579 0.3200 0.6782 0.040 Uiso 1 1 calc R B -2
H23F H 0.7911 0.3627 0.6526 0.040 Uiso 1 1 calc R B -2
C234 C 0.8335(17) 0.2874(16) 0.6603(10) 0.0404(12) Uiso 1 1 d D B -2
H23G H 0.8157 0.2679 0.6403 0.061 Uiso 1 1 calc R B -2
H23H H 0.8387 0.2604 0.6797 0.061 Uiso 1 1 calc R B -2
H23I H 0.8706 0.3025 0.6531 0.061 Uiso 1 1 calc R B -2
C241 C 0.8259(15) 0.4142(16) 0.7804(9) 0.0337(10) Uiso 1 1 d D B -2
H24A H 0.8641 0.4045 0.7712 0.040 Uiso 1 1 calc R B -2
H24B H 0.8311 0.4429 0.7992 0.040 Uiso 1 1 calc R B -2
C242 C 0.7988(17) 0.3592(15) 0.7971(9) 0.0337(10) Uiso 1 1 d D B -2
H24C H 0.7600 0.3678 0.8057 0.040 Uiso 1 1 calc R B -2
H24D H 0.7959 0.3289 0.7790 0.040 Uiso 1 1 calc R B -2
C243 C 0.8343(16) 0.3393(16) 0.8264(9) 0.0337(10) Uiso 1 1 d D B -2
H24E H 0.8718 0.3265 0.8174 0.040 Uiso 1 1 calc R B -2
H24F H 0.8407 0.3708 0.8432 0.040 Uiso 1 1 calc R B -2
C244 C 0.8061(18) 0.2933(17) 0.8436(10) 0.0404(12) Uiso 1 1 d D B -2
H24G H 0.8312 0.2772 0.8616 0.061 Uiso 1 1 calc R B -2
H24H H 0.7967 0.2638 0.8263 0.061 Uiso 1 1 calc R B -2
H24I H 0.7711 0.3072 0.8547 0.061 Uiso 1 1 calc R B -2
N3 N 0.5597(12) 0.7931(12) 0.9174(7) 0.0269(8) Uiso 1 1 d D C -3
C311 C 0.5102(15) 0.8270(16) 0.9341(9) 0.0337(10) Uiso 1 1 d D C -3
H31A H 0.4949 0.8042 0.9538 0.040 Uiso 1 1 calc R C -3
H31B H 0.5264 0.8622 0.9444 0.040 Uiso 1 1 calc R C -3
C312 C 0.4621(14) 0.8436(16) 0.9115(9) 0.0337(10) Uiso 1 1 d D C -3
H31C H 0.4466 0.8090 0.9001 0.040 Uiso 1 1 calc R C -3
H31D H 0.4764 0.8690 0.8927 0.040 Uiso 1 1 calc R C -3
C313 C 0.4123(15) 0.8747(16) 0.9313(9) 0.0337(10) Uiso 1 1 d D C -3
H31E H 0.3925 0.8475 0.9470 0.040 Uiso 1 1 calc R C -3
H31F H 0.4280 0.9059 0.9460 0.040 Uiso 1 1 calc R C -3
C314 C 0.3742(17) 0.8969(17) 0.9070(10) 0.0404(12) Uiso 1 1 d D C -3
H31G H 0.3452 0.9194 0.9193 0.061 Uiso 1 1 calc R C -3
H31H H 0.3557 0.8657 0.8943 0.061 Uiso 1 1 calc R C -3
H31I H 0.3946 0.9213 0.8904 0.061 Uiso 1 1 calc R C -3
C321 C 0.5342(16) 0.7383(15) 0.9021(9) 0.0337(10) Uiso 1 1 d D C -3
H32A H 0.5127 0.7492 0.8807 0.040 Uiso 1 1 calc R C -3
H32B H 0.5663 0.7143 0.8943 0.040 Uiso 1 1 calc R C -3
C322 C 0.4976(17) 0.7032(15) 0.9228(10) 0.0337(10) Uiso 1 1 d D C -3
H32C H 0.4614 0.7236 0.9270 0.040 Uiso 1 1 calc R C -3
H32D H 0.5157 0.6962 0.9459 0.040 Uiso 1 1 calc R C -3
C323 C 0.4849(16) 0.6465(15) 0.9054(10) 0.0337(10) Uiso 1 1 d D C -3
H32E H 0.4663 0.6529 0.8823 0.040 Uiso 1 1 calc R C -3
H32F H 0.5208 0.6254 0.9013 0.040 Uiso 1 1 calc R C -3
C324 C 0.4475(17) 0.6137(17) 0.9282(10) 0.0404(12) Uiso 1 1 d D C -3
H32G H 0.4400 0.5765 0.9175 0.061 Uiso 1 1 calc R C -3
H32H H 0.4115 0.6342 0.9313 0.061 Uiso 1 1 calc R C -3
H32I H 0.4658 0.6083 0.9511 0.061 Uiso 1 1 calc R C -3
C331 C 0.5880(16) 0.8268(15) 0.8888(9) 0.0337(10) Uiso 1 1 d D C -3
H33A H 0.5593 0.8363 0.8707 0.040 Uiso 1 1 calc R C -3
H33B H 0.6020 0.8631 0.8989 0.040 Uiso 1 1 calc R C -3
C332 C 0.6349(16) 0.7979(16) 0.8722(9) 0.0337(10) Uiso 1 1 d D C -3
H33C H 0.6212 0.7612 0.8626 0.040 Uiso 1 1 calc R C -3
H33D H 0.6642 0.7894 0.8902 0.040 Uiso 1 1 calc R C -3
C333 C 0.6618(16) 0.8315(16) 0.8430(9) 0.0337(10) Uiso 1 1 d D C -3
H33E H 0.6332 0.8360 0.8241 0.040 Uiso 1 1 calc R C -3
H33F H 0.6705 0.8700 0.8521 0.040 Uiso 1 1 calc R C -3
C334 C 0.7138(16) 0.8088(17) 0.8272(10) 0.0404(12) Uiso 1 1 d D C -3
H33G H 0.7279 0.8355 0.8095 0.061 Uiso 1 1 calc R C -3
H33H H 0.7055 0.7720 0.8161 0.061 Uiso 1 1 calc R C -3
H33I H 0.7427 0.8035 0.8455 0.061 Uiso 1 1 calc R C -3
C341 C 0.5993(16) 0.7735(16) 0.9481(9) 0.0337(10) Uiso 1 1 d D C -3
H34A H 0.5755 0.7554 0.9664 0.040 Uiso 1 1 calc R C -3
H34B H 0.6256 0.7440 0.9389 0.040 Uiso 1 1 calc R C -3
C342 C 0.6336(16) 0.8186(16) 0.9647(9) 0.0337(10) Uiso 1 1 d D C -3
H34C H 0.6587 0.8354 0.9466 0.040 Uiso 1 1 calc R C -3
H34D H 0.6075 0.8489 0.9729 0.040 Uiso 1 1 calc R C -3
C343 C 0.6660(16) 0.8019(17) 0.9921(9) 0.0337(10) Uiso 1 1 d D C -3
H34E H 0.6855 0.7673 0.9835 0.040 Uiso 1 1 calc R C -3
H34F H 0.6381 0.7884 1.0098 0.040 Uiso 1 1 calc R C -3
C344 C 0.7140(16) 0.8343(17) 1.0152(10) 0.0404(12) Uiso 1 1 d D C -3
H34G H 0.7322 0.8071 1.0312 0.061 Uiso 1 1 calc R C -3
H34H H 0.6961 0.8648 1.0289 0.061 Uiso 1 1 calc R C -3
H34I H 0.7427 0.8507 0.9995 0.061 Uiso 1 1 calc R C -3
N4 N 0.0613(8) 0.8934(8) 0.1688(5) 0.0269(8) Uiso 1 1 d D D -4
C411 C 0.0473(11) 0.8387(11) 0.1877(8) 0.0337(10) Uiso 1 1 d D D -4
H41A H 0.0770 0.8307 0.2055 0.040 Uiso 1 1 calc R D -4
H41B H 0.0468 0.8069 0.1707 0.040 Uiso 1 1 calc R D -4
C412 C -0.0113(12) 0.8429(12) 0.2060(9) 0.0337(10) Uiso 1 1 d D D -4
H41C H -0.0409 0.8543 0.1888 0.040 Uiso 1 1 calc R D -4
H41D H -0.0100 0.8717 0.2250 0.040 Uiso 1 1 calc R D -4
C413 C -0.0250(13) 0.7832(12) 0.2215(9) 0.0337(10) Uiso 1 1 d D D -4
H41E H -0.0270 0.7540 0.2028 0.040 Uiso 1 1 calc R D -4
H41F H 0.0037 0.7716 0.2392 0.040 Uiso 1 1 calc R D -4
C414 C -0.0829(13) 0.7928(16) 0.2383(10) 0.0404(12) Uiso 1 1 d D D -4
H41G H -0.0972 0.7568 0.2478 0.061 Uiso 1 1 calc R D -4
H41H H -0.1096 0.8073 0.2206 0.061 Uiso 1 1 calc R D -4
H41I H -0.0793 0.8206 0.2574 0.061 Uiso 1 1 calc R D -4
C421 C 0.1158(11) 0.8763(11) 0.1503(8) 0.0337(10) Uiso 1 1 d D D -4
H42A H 0.1068 0.8477 0.1320 0.040 Uiso 1 1 calc R D -4
H42B H 0.1417 0.8582 0.1676 0.040 Uiso 1 1 calc R D -4
C422 C 0.1472(12) 0.9276(12) 0.1327(8) 0.0337(10) Uiso 1 1 d D D -4
H42C H 0.1208 0.9472 0.1164 0.040 Uiso 1 1 calc R D -4
H42D H 0.1587 0.9551 0.1511 0.040 Uiso 1 1 calc R D -4
C423 C 0.1996(12) 0.9079(13) 0.1126(9) 0.0337(10) Uiso 1 1 d D D -4
H42E H 0.2257 0.8876 0.1287 0.040 Uiso 1 1 calc R D -4
H42F H 0.1881 0.8811 0.0938 0.040 Uiso 1 1 calc R D -4
C424 C 0.2302(15) 0.9581(14) 0.0965(10) 0.0404(12) Uiso 1 1 d D D -4
H42G H 0.2662 0.9453 0.0861 0.061 Uiso 1 1 calc R D -4
H42H H 0.2379 0.9865 0.1147 0.061 Uiso 1 1 calc R D -4
H42I H 0.2062 0.9751 0.0781 0.061 Uiso 1 1 calc R D -4
C431 C 0.0166(12) 0.9132(13) 0.1420(7) 0.0337(10) Uiso 1 1 d D D -4
H43A H -0.0196 0.9196 0.1547 0.040 Uiso 1 1 calc R D -4
H43B H 0.0290 0.9505 0.1325 0.040 Uiso 1 1 calc R D -4
C432 C 0.0042(15) 0.8744(13) 0.1110(7) 0.0337(10) Uiso 1 1 d D D -4
H43C H 0.0402 0.8649 0.0988 0.040 Uiso 1 1 calc R D -4
H43D H -0.0128 0.8384 0.1197 0.040 Uiso 1 1 calc R D -4
C433 C -0.0362(14) 0.9023(14) 0.0854(7) 0.0337(10) Uiso 1 1 d D D -4
H43E H -0.0228 0.9413 0.0800 0.040 Uiso 1 1 calc R D -4
H43F H -0.0745 0.9051 0.0960 0.040 Uiso 1 1 calc R D -4
C434 C -0.0395(17) 0.8671(16) 0.0509(8) 0.0404(12) Uiso 1 1 d D D -4
H43G H -0.0658 0.8856 0.0344 0.061 Uiso 1 1 calc R D -4
H43H H -0.0534 0.8286 0.0562 0.061 Uiso 1 1 calc R D -4
H43I H -0.0016 0.8647 0.0402 0.061 Uiso 1 1 calc R D -4
C441 C 0.0693(14) 0.9453(11) 0.1935(7) 0.0337(10) Uiso 1 1 d D D -4
H44A H 0.0876 0.9763 0.1799 0.040 Uiso 1 1 calc R D -4
H44B H 0.0312 0.9589 0.2008 0.040 Uiso 1 1 calc R D -4
C442 C 0.1049(15) 0.9343(13) 0.2266(7) 0.0337(10) Uiso 1 1 d D D -4
H44C H 0.0920 0.8987 0.2380 0.040 Uiso 1 1 calc R D -4
H44D H 0.1454 0.9297 0.2201 0.040 Uiso 1 1 calc R D -4
C443 C 0.0985(15) 0.9835(13) 0.2519(7) 0.0337(10) Uiso 1 1 d D D -4
H44E H 0.0584 0.9873 0.2595 0.040 Uiso 1 1 calc R D -4
H44F H 0.1105 1.0195 0.2406 0.040 Uiso 1 1 calc R D -4
C444 C 0.1367(16) 0.9701(17) 0.2833(8) 0.0404(12) Uiso 1 1 d D D -4
H44G H 0.1355 1.0018 0.3000 0.061 Uiso 1 1 calc R D -4
H44H H 0.1759 0.9645 0.2752 0.061 Uiso 1 1 calc R D -4
H44I H 0.1233 0.9353 0.2949 0.061 Uiso 1 1 calc R D -4
N5 N 0.397(2) 0.560(2) 0.4997(12) 0.0269(8) Uiso 0.50 1 d PD E -5
C511 C 0.344(3) 0.538(3) 0.5186(17) 0.0337(10) Uiso 0.50 1 d PD E -5
H51A H 0.3316 0.5688 0.5342 0.040 Uiso 0.50 1 calc PR E -5
H51B H 0.3147 0.5333 0.5004 0.040 Uiso 0.50 1 calc PR E -5
C512 C 0.343(3) 0.487(3) 0.5392(18) 0.0337(10) Uiso 0.50 1 d PD E -5
H51C H 0.3687 0.4911 0.5597 0.040 Uiso 0.50 1 calc PR E -5
H51D H 0.3570 0.4544 0.5249 0.040 Uiso 0.50 1 calc PR E -5
C513 C 0.282(3) 0.474(3) 0.552(2) 0.0337(10) Uiso 0.50 1 d PD E -5
H51E H 0.2555 0.4713 0.5318 0.040 Uiso 0.50 1 calc PR E -5
H51F H 0.2682 0.5056 0.5674 0.040 Uiso 0.50 1 calc PR E -5
C514 C 0.282(3) 0.415(3) 0.5738(18) 0.0337(10) Uiso 0.50 1 d PD E -5
H51G H 0.2436 0.4078 0.5832 0.051 Uiso 0.50 1 calc PR E -5
H51H H 0.3090 0.4177 0.5933 0.051 Uiso 0.50 1 calc PR E -5
H51I H 0.2928 0.3839 0.5582 0.051 Uiso 0.50 1 calc PR E -5
C521 C 0.386(3) 0.624(2) 0.4845(18) 0.0337(10) Uiso 0.50 1 d PD E -5
H52A H 0.3512 0.6239 0.4699 0.040 Uiso 0.50 1 calc PR E -5
H52B H 0.3804 0.6504 0.5043 0.040 Uiso 0.50 1 calc PR E -5
C522 C 0.437(3) 0.643(3) 0.4624(18) 0.0337(10) Uiso 0.50 1 d PD E -5
H52C H 0.4710 0.6502 0.4770 0.040 Uiso 0.50 1 calc PR E -5
H52D H 0.4462 0.6153 0.4436 0.040 Uiso 0.50 1 calc PR E -5
C523 C 0.411(3) 0.698(3) 0.4479(19) 0.0337(10) Uiso 0.50 1 d PD E -5
H52E H 0.3923 0.7198 0.4668 0.040 Uiso 0.50 1 calc PR E -5
H52F H 0.3823 0.6891 0.4295 0.040 Uiso 0.50 1 calc PR E -5
C524 C 0.464(3) 0.733(3) 0.431(2) 0.0337(10) Uiso 0.50 1 d PD E -5
H52G H 0.4503 0.7680 0.4209 0.051 Uiso 0.50 1 calc PR E -5
H52H H 0.4827 0.7093 0.4134 0.051 Uiso 0.50 1 calc PR E -5
H52I H 0.4913 0.7414 0.4502 0.051 Uiso 0.50 1 calc PR E -5
C531 C 0.448(3) 0.564(3) 0.5252(15) 0.0337(10) Uiso 0.50 1 d PD E -5
H53A H 0.4807 0.5816 0.5131 0.040 Uiso 0.50 1 calc PR E -5
H53B H 0.4587 0.5260 0.5336 0.040 Uiso 0.50 1 calc PR E -5
C532 C 0.428(3) 0.604(3) 0.5582(15) 0.0337(10) Uiso 0.50 1 d PD E -5
H53C H 0.4215 0.6435 0.5506 0.040 Uiso 0.50 1 calc PR E -5
H53D H 0.3928 0.5889 0.5690 0.040 Uiso 0.50 1 calc PR E -5
C533 C 0.476(4) 0.601(5) 0.583(2) 0.0337(10) Uiso 0.50 1 d PD E -5
H53E H 0.5105 0.6140 0.5709 0.040 Uiso 0.50 1 calc PR E -5
H53F H 0.4819 0.5602 0.5892 0.040 Uiso 0.50 1 calc PR E -5
C534 C 0.472(4) 0.636(4) 0.6197(19) 0.0404(12) Uiso 0.50 1 d PD E -5
H53G H 0.5071 0.6301 0.6331 0.061 Uiso 0.50 1 calc PR E -5
H53H H 0.4395 0.6214 0.6334 0.061 Uiso 0.50 1 calc PR E -5
H53I H 0.4666 0.6761 0.6146 0.061 Uiso 0.50 1 calc PR E -5
C541 C 0.419(3) 0.515(3) 0.4732(15) 0.0337(10) Uiso 0.50 1 d PD E -5
H54A H 0.4285 0.4795 0.4858 0.040 Uiso 0.50 1 calc PR E -5
H54B H 0.4545 0.5295 0.4621 0.040 Uiso 0.50 1 calc PR E -5
C542 C 0.373(3) 0.503(3) 0.4438(16) 0.0337(10) Uiso 0.50 1 d PD E -5
H54C H 0.3407 0.4818 0.4541 0.040 Uiso 0.50 1 calc PR E -5
H54D H 0.3593 0.5387 0.4336 0.040 Uiso 0.50 1 calc PR E -5
C543 C 0.401(5) 0.467(4) 0.415(2) 0.0337(10) Uiso 0.50 1 d PD E -5
H54E H 0.4342 0.4884 0.4068 0.040 Uiso 0.50 1 calc PR E -5
H54F H 0.4158 0.4321 0.4270 0.040 Uiso 0.50 1 calc PR E -5
C544 C 0.368(4) 0.448(3) 0.3834(19) 0.0404(12) Uiso 0.50 1 d PD E -5
H54G H 0.3911 0.4219 0.3693 0.061 Uiso 0.50 1 calc PR E -5
H54H H 0.3571 0.4809 0.3693 0.061 Uiso 0.50 1 calc PR E -5
H54I H 0.3330 0.4277 0.3910 0.061 Uiso 0.50 1 calc PR E -5
Br40 Br 0.15867(14) 0.08829(15) 0.17027(8) 0.0200(4) Uiso 1 1 d . F 6
Br50 Br 0.6615(3) 0.4090(3) 0.49843(15) 0.0200(4) Uiso 0.50 1 d P G 6
Br10 Br 0.9133(11) 0.1483(10) 0.4933(5) 0.0200(4) Uiso 0.138(8) 1 d P H 6
O121 O 0.9472(11) 0.1777(11) 0.5260(6) 0.0200(4) Uiso 0.862(8) 1 d P H 6
O205 O 0.8738(12) 0.1333(11) 0.4830(7) 0.0200(4) Uiso 0.862(8) 1 d P H 6
Br20 Br 0.4017(16) 0.3394(17) 0.1623(10) 0.0200(4) Uiso 0.081(7) 1 d P I 6
O125 O 0.4515(10) 0.3196(10) 0.1378(6) 0.0200(4) Uiso 0.919(7) 1 d P I 6
O219 O 0.3671(10) 0.3722(10) 0.1841(6) 0.0200(4) Uiso 0.919(7) 1 d P I 6
Br30 Br 0.6609(6) 0.4073(6) 0.1674(4) 0.0200(4) Uiso 0.226(7) 1 d P J 6
O230 O 0.6812(12) 0.4517(12) 0.1903(7) 0.0200(4) Uiso 0.774(7) 1 d P J 6
O240 O 0.6292(12) 0.3693(12) 0.1492(7) 0.0200(4) Uiso 0.774(7) 1 d P J 6
O041 Br 0.0000 0.5000 0.1415(5) 0.0200(4) Uiso 0.239(12) 2 d SP . 6
O239 O -0.0378(13) 0.4554(13) 0.1459(8) 0.0200(4) Uiso 0.761(12) 1 d P . 6
O126 Br 0.5000 0.0000 0.1903(6) 0.0200(4) Uiso 0.200(12) 2 d SP . 6
O228 O 0.4549(12) 0.0389(13) 0.1867(7) 0.0200(4) Uiso 0.800(12) 1 d P . 6
O111 Br 1.0000 0.5000 0.4745(6) 0.0200(4) Uiso 0.208(12) 2 d SP . 6
O214 O 0.9569(13) 0.4610(13) 0.4797(8) 0.0200(4) Uiso 0.792(12) 1 d P . 6
O344 Br 0.0150(11) 0.3083(12) 0.5200(7) 0.0200(4) Uiso 0.118(8) 1 d P K 6
O148 O -0.0036(11) 0.3729(11) 0.5211(6) 0.0200(4) Uiso 0.882(8) 1 d P K 6
O229 O 0.0283(11) 0.2592(11) 0.5084(6) 0.0200(4) Uiso 0.882(8) 1 d P K 6
Br01 Br 0.7287(4) 0.6798(4) 0.0793(2) 0.0200(4) Uiso 0.296(10) 1 d P L 6
OB01 O 0.7287(4) 0.6798(4) 0.0793(2) 0.0200(4) Uiso 0.704(10) 1 d P L 6
Br02 Br 0.8628(3) 0.2317(3) 0.08241(19) 0.0200(4) Uiso 0.322(10) 1 d P M 6
OB02 O 0.8628(3) 0.2317(3) 0.08241(19) 0.0200(4) Uiso 0.678(10) 1 d P M 6
Br03 Br 0.1828(4) 0.2248(4) 0.4117(2) 0.0200(4) Uiso 0.283(10) 1 d P N 6
OB03 O 0.1828(4) 0.2248(4) 0.4117(2) 0.0200(4) Uiso 0.717(10) 1 d P N 6
Br04 Br 0.3628(5) 0.2726(5) 0.5847(3) 0.0200(4) Uiso 0.194(10) 1 d P O 6
OB04 O 0.3628(5) 0.2726(5) 0.5847(3) 0.0200(4) Uiso 0.806(10) 1 d P O 6
Br05 Br 0.7720(5) 0.1899(5) 0.2587(3) 0.0200(4) Uiso 0.152(10) 1 d P P 6
OB05 O 0.7720(5) 0.1899(5) 0.2587(3) 0.0200(4) Uiso 0.848(10) 1 d P P 6
Br06 Br 0.6754(4) 0.2758(4) 0.2530(2) 0.0200(4) Uiso 0.275(10) 1 d P Q 6
OB06 O 0.6754(4) 0.2758(4) 0.2530(2) 0.0200(4) Uiso 0.725(10) 1 d P Q 6
O008 O 0.8123(9) -0.2212(9) 0.0760(6) 0.0200(4) Uiso 1 1 d . R 6
O009 O 0.9598(11) 0.4577(11) 0.0055(6) 0.0200(4) Uiso 1 1 d . S 6
O010 O 0.8719(10) 0.4987(10) -0.0323(6) 0.0200(4) Uiso 1 1 d . T 6
O015 O 0.6857(10) 0.1833(10) 0.0305(6) 0.0200(4) Uiso 1 1 d . U 6
O016 O 0.7761(9) -0.1361(9) 0.2507(5) 0.0200(4) Uiso 1 1 d . V 6
O017 O 0.6078(10) 0.1032(10) 0.0544(6) 0.0200(4) Uiso 1 1 d . W 6
O018 O 0.5785(9) -0.1539(9) 0.0880(6) 0.0200(4) Uiso 1 1 d . X 6
O019 O 0.2756(9) 0.3192(9) 0.4100(6) 0.0200(4) Uiso 1 1 d . Y 6
O021 O 0.3248(10) 0.5535(10) 0.6434(6) 0.0200(4) Uiso 1 1 d . Z 6
O022 O 0.1868(10) 0.3201(10) 0.6368(6) 0.0200(4) Uiso 1 1 d . A 6
O026 O 0.9543(10) 0.4590(10) 0.3392(6) 0.0200(4) Uiso 1 1 d . B 6
O027 O 0.8659(10) 0.5010(10) 0.3004(6) 0.0200(4) Uiso 1 1 d . C 6
O028 O 0.9931(10) 0.3665(10) 0.3001(6) 0.0200(4) Uiso 1 1 d . D 6
O029 O 0.8968(10) 0.6084(10) 0.2796(5) 0.0200(4) Uiso 1 1 d . E 6
O030 O 0.4600(10) 0.0421(10) 0.3268(6) 0.0200(4) Uiso 1 1 d . F 6
O031 O 0.3672(10) 0.0038(10) 0.3657(6) 0.0200(4) Uiso 1 1 d . G 6
O032 O 0.4983(10) 0.1327(10) 0.3664(6) 0.0200(4) Uiso 1 1 d . H 6
O033 O 0.1822(10) 0.0487(10) 0.3618(6) 0.0200(4) Uiso 1 1 d . I 6
O034 O 0.3679(10) 0.3660(10) 0.3087(6) 0.0200(4) Uiso 1 1 d . J 6
O035 O 0.1356(10) 0.1266(10) 0.3115(6) 0.0200(4) Uiso 1 1 d . K 6
O036 O 0.6057(10) 0.1059(10) 0.3877(6) 0.0200(4) Uiso 1 1 d . L 6
O037 O 0.1798(10) 0.0511(10) 0.0276(6) 0.0200(4) Uiso 1 1 d . M 6
O038 O 0.6395(9) 0.3746(10) 0.3567(6) 0.0200(4) Uiso 1 1 d . N 6
O039 O 0.9445(10) 0.1750(10) 0.3065(6) 0.0200(4) Uiso 1 1 d . O 6
O040 O 0.8643(9) 0.1326(10) 0.3557(6) 0.0200(4) Uiso 1 1 d . P 6
O042 O 0.4478(10) 0.3238(10) 0.0237(6) 0.0200(4) Uiso 1 1 d . Q 6
O043 O 0.6328(10) 0.3735(10) 0.0233(6) 0.0200(4) Uiso 1 1 d . R 6
O101 O 0.2299(10) 0.1075(10) 0.4173(6) 0.0200(4) Uiso 1 1 d . S 6
O102 O 0.7346(9) 0.2298(9) 0.0876(6) 0.0200(4) Uiso 1 1 d . T 6
O103 O 0.6805(10) 0.4520(10) 0.3083(6) 0.0200(4) Uiso 1 1 d . U 6
O104 O 0.9142(10) 0.4624(9) 0.4082(6) 0.0200(4) Uiso 1 1 d . V 6
O105 O 0.6814(10) 0.1921(10) 0.4833(6) 0.0200(4) Uiso 1 1 d . W 6
O106 O 0.5000 0.5000 0.1661(7) 0.0200(4) Uiso 1 2 d S X 6
O107 O 0.6121(10) -0.2704(10) 0.0826(6) 0.0200(4) Uiso 1 1 d . Y 6
O108 O 1.0000 0.0000 0.5000 0.0200(4) Uiso 1 4 d S Z 6
O109 O 0.6646(10) -0.0722(10) 0.0908(6) 0.0200(4) Uiso 1 1 d . A 6
O110 O 0.7731(10) -0.2575(9) 0.2445(5) 0.0200(4) Uiso 1 1 d . B 6
O112 O 0.0000 0.0000 0.3416(8) 0.0200(4) Uiso 1 2 d S C 6
O113 O 0.8157(10) 0.6846(10) 0.3031(6) 0.0200(4) Uiso 1 1 d . D 6
O114 O 0.2391(10) 0.2708(10) 0.5795(6) 0.0200(4) Uiso 1 1 d . E 6
O115 O 0.1371(10) 0.1298(10) -0.0231(6) 0.0200(4) Uiso 1 1 d . F 6
O116 O 0.8877(10) 0.2310(10) 0.2538(6) 0.0200(4) Uiso 1 1 d . G 6
O117 O 0.5269(9) 0.4082(10) 0.1206(5) 0.0200(4) Uiso 1 1 d . H 6
O118 O 0.6895(10) 0.1802(10) 0.1506(6) 0.0200(4) Uiso 1 1 d . I 6
O119 O 0.0937(10) -0.0273(10) 0.3817(5) 0.0200(4) Uiso 1 1 d . J 6
O120 O 0.9265(9) 0.3414(10) 0.2430(6) 0.0200(4) Uiso 1 1 d . K 6
O122 O 0.9063(10) 0.0285(9) 0.4552(5) 0.0200(4) Uiso 1 1 d . L 6
O123 O 0.9627(9) 0.4133(9) 0.0769(5) 0.0200(4) Uiso 1 1 d . M 6
O124 O 0.2379(9) 0.4862(9) 0.6630(5) 0.0200(4) Uiso 1 1 d . N 6
O127 O 0.4259(10) 0.1625(10) 0.4233(6) 0.0200(4) Uiso 1 1 d . O 6
O128 O 0.8216(10) 0.6958(10) 0.1855(5) 0.0200(4) Uiso 1 1 d . P 6
O129 O 0.6309(9) 0.2625(9) 0.1888(5) 0.0200(4) Uiso 1 1 d . Q 6
O130 O 0.7674(10) 0.5125(9) 0.3448(5) 0.0200(4) Uiso 1 1 d . R 6
O131 O 0.2587(9) 0.3745(9) 0.4686(5) 0.0200(4) Uiso 1 1 d . S 6
O132 O 0.1327(9) 0.2309(9) 0.4837(5) 0.0200(4) Uiso 1 1 d . T 6
O133 O 0.5000 0.5000 0.3255(8) 0.0200(4) Uiso 1 2 d S U 6
O134 O 0.7724(9) 0.1311(9) 0.1943(5) 0.0200(4) Uiso 1 1 d . V 6
O135 O 0.7238(10) 0.3920(10) 0.2476(6) 0.0200(4) Uiso 1 1 d . W 6
O136 O 1.0182(9) 0.2598(9) 0.3256(5) 0.0200(4) Uiso 1 1 d . X 6
O137 O 0.0244(9) 0.0867(10) 0.2942(5) 0.0200(4) Uiso 1 1 d . Y 6
O138 O 0.4027(10) 0.4725(10) 0.2868(5) 0.0200(4) Uiso 1 1 d . Z 6
O139 O 0.7420(9) -0.3663(9) 0.1425(5) 0.0200(4) Uiso 1 1 d . A 6
O140 O 0.5000 0.5000 0.0000 0.0200(4) Uiso 1 4 d S B 6
O141 O 0.4966(10) 0.1370(10) 0.4812(5) 0.0200(4) Uiso 1 1 d . C 6
O142 O 0.8400(10) 0.4266(9) 0.2439(6) 0.0200(4) Uiso 1 1 d . D 6
O143 O 1.0124(10) 0.2660(10) 0.0071(5) 0.0200(4) Uiso 1 1 d . E 6
O144 O 0.8710(9) -0.2224(9) 0.1403(5) 0.0200(4) Uiso 1 1 d . F 6
O145 O 0.5270(10) 0.4069(10) 0.0441(5) 0.0200(4) Uiso 1 1 d . G 6
O147 O 0.5237(9) 0.2382(9) 0.0162(5) 0.0200(4) Uiso 1 1 d . H 6
O149 O 0.3449(10) 0.0727(9) 0.4225(6) 0.0200(4) Uiso 1 1 d . I 6
O150 O 0.7599(9) 0.1298(10) 0.3233(6) 0.0200(4) Uiso 1 1 d . J 6
O201 O 0.6017(10) 0.1112(10) 0.4595(6) 0.0200(4) Uiso 1 1 d . K 6
O202 O 0.4055(10) 0.4724(9) 0.2081(5) 0.0200(4) Uiso 1 1 d . L 6
O203 O 0.5029(10) -0.1243(9) 0.1443(5) 0.0200(4) Uiso 1 1 d . M 6
O204 O 0.6436(9) -0.0056(10) 0.1518(5) 0.0200(4) Uiso 1 1 d . N 6
O206 O 0.6096(10) 0.1038(10) 0.1270(5) 0.0200(4) Uiso 1 1 d . O 6
O209 O 0.2794(10) 0.6155(9) 0.5843(6) 0.0200(4) Uiso 1 1 d . P 6
O210 O 0.8964(10) 0.6091(10) 0.2070(6) 0.0200(4) Uiso 1 1 d . Q 6
O211 O 0.2194(10) 0.1064(9) 0.0852(6) 0.0200(4) Uiso 1 1 d . R 6
O212 O 1.1255(10) 0.2365(10) 0.0103(6) 0.0200(4) Uiso 1 1 d . S 6
O213 O 0.4086(10) 0.4734(9) 0.6295(5) 0.0200(4) Uiso 1 1 d . T 6
O215 O 0.4562(10) 0.2076(10) 0.5938(5) 0.0200(4) Uiso 1 1 d . U 6
O216 O 0.0915(10) -0.0289(10) 0.0422(5) 0.0200(4) Uiso 1 1 d . V 6
O218 O 0.7064(10) -0.0453(9) 0.2598(6) 0.0200(4) Uiso 1 1 d . W 6
O220 O 0.9629(9) 0.2964(9) 0.0730(5) 0.0200(4) Uiso 1 1 d . X 6
O221 O 0.8186(9) 0.1683(10) 0.4209(5) 0.0200(4) Uiso 1 1 d . Y 6
O222 O 0.2715(9) 0.3704(9) 0.6766(6) 0.0200(4) Uiso 1 1 d . Z 6
O223 O 0.9859(9) -0.2720(9) 0.1362(5) 0.0200(4) Uiso 1 1 d . A 6
O224 O 0.2701(9) -0.0136(9) 0.3270(5) 0.0200(4) Uiso 1 1 d . B 6
O225 O 0.5078(10) 0.2381(9) 0.5287(5) 0.0200(4) Uiso 1 1 d . C 6
O226 O 0.2645(10) 0.3709(10) 0.3442(6) 0.0200(4) Uiso 1 1 d . D 6
O227 O 0.6656(9) 0.3248(9) 0.0864(5) 0.0200(4) Uiso 1 1 d . E 6
O231 O 0.7313(10) -0.3673(10) 0.0107(6) 0.0200(4) Uiso 1 1 d . F 6
O233 O 0.0000 0.0000 0.0000 0.0200(4) Uiso 1 4 d S G 6
O235 O 0.8710(10) 0.7667(10) 0.3431(6) 0.0200(4) Uiso 1 1 d . H 6
O236 O 0.8731(9) 0.5004(10) 0.1897(5) 0.0200(4) Uiso 1 1 d . I 6
O237 O 0.4124(10) 0.0398(9) 0.2573(5) 0.0200(4) Uiso 1 1 d . J 6
O238 O 0.9920(9) 0.3608(9) 0.1824(5) 0.0200(4) Uiso 1 1 d . K 6
O247 O 0.6789(9) -0.3314(9) 0.2461(5) 0.0200(4) Uiso 1 1 d . L 6
O248 O 0.9961(10) 0.3623(10) -0.0326(6) 0.0200(4) Uiso 1 1 d . M 6
O2X1 O -0.2373(9) 0.5271(9) -0.1522(5) 0.0200(4) Uiso 1.00(5) 1 d . N 6
O2X2 O 0.4733(11) -0.2313(11) -0.1756(7) 0.0200(4) Uiso 0.80(4) 1 d P O 6
O303 O 0.7334(9) 0.0095(9) 0.1962(5) 0.0200(4) Uiso 1 1 d . P 6

loop_
_atom_type_symbol
_atom_type_description
_atom_type_scat_dispersion_real
_atom_type_scat_dispersion_imag
_atom_type_scat_source
C C 0.0033 0.0016 'International Tables Vol C Tables 4.2.6.8 and 6.1.1.4'
H H 0.0000 0.0000 'International Tables Vol C Tables 4.2.6.8 and 6.1.1.4'
N N 0.0061 0.0033 'International Tables Vol C Tables 4.2.6.8 and 6.1.1.4'
O O 0.0106 0.0060 'International Tables Vol C Tables 4.2.6.8 and 6.1.1.4'
Br Br -0.2901 2.4595 'International Tables Vol C Tables 4.2.6.8 and 6.1.1.4'
